data_8100415
loop_
_publ_author_name
'Mi, Jin-Xiao'
'Feng, Xue-cong'
'Zhang, Hui'
'Mao, Shao-yu'
'Zhao, Jing-Tai'

_publ_section_title
;
Crystal structure of dicaesium oxopentachloromolybdate(V), Cs~2~(MoOCl~5~)
;
_journal_issue 3
_journal_name_full 'Zeitschrift f\"ur Kristallographie - New Crystal Structures'
_journal_page_first 271
_journal_page_last 272
_journal_volume 218
_journal_year 2003
_chemical_formula_moiety Cs~2~MoCl~5~O
_chemical_formula_structural 'Cs2 (MoOCl5)'
_chemical_formula_sum 'Cl5 Cs2 Mo O'
_chemical_formula_weight 555.01
_chemical_name_common Cs~2~MoCl~5~O
_space_group_IT_number 225
_symmetry_cell_setting cubic
_symmetry_space_group_name_Hall '-F 4 2 3'
_symmetry_space_group_name_H-M 'F m -3 m'
_cell_angle_alpha 90.00
_cell_angle_beta 90.00
_cell_angle_gamma 90.00
_cell_formula_units_Z 4
_cell_length_a 10.2276(2)
_cell_length_b 10.2276(2)
_cell_length_c 10.2276(2)
_cell_measurement_temperature 295(2)
_cell_volume 1069.85(4)
_diffrn_ambient_temperature 295(2)
_exptl_crystal_density_diffrn 3.446
_cod_depositor_comments
;
The following automatic conversions were performed:
'_symmetry_cell_setting' value 'Cubic' changed to 'cubic' according to
'/home/saulius/struct/CIF-dictionaries/cif_core.dic' dictionary named
'cif_core.dic' version 2.4.1 from 2010-06-29.

Automatic conversion script
Id: cif_fix_enum 1527 2010-12-29 10:47:43Z saulius 
;
_cod_original_formula_sum 'Cl5 Cs2 Mo1 O1'
_cod_database_code 8100415

loop_
_symmetry_equiv_pos_as_xyz
'x, y, z'
'-x, -y, z'
'-x, y, -z'
'x, -y, -z'
'z, x, y'
'z, -x, -y'
'-z, -x, y'
'-z, x, -y'
'y, z, x'
'-y, z, -x'
'y, -z, -x'
'-y, -z, x'
'y, x, -z'
'-y, -x, -z'
'y, -x, z'
'-y, x, z'
'x, z, -y'
'-x, z, y'
'-x, -z, -y'
'x, -z, y'
'z, y, -x'
'z, -y, x'
'-z, y, x'
'-z, -y, -x'
'x, y+1/2, z+1/2'
'-x, -y+1/2, z+1/2'
'-x, y+1/2, -z+1/2'
'x, -y+1/2, -z+1/2'
'z, x+1/2, y+1/2'
'z, -x+1/2, -y+1/2'
'-z, -x+1/2, y+1/2'
'-z, x+1/2, -y+1/2'
'y, z+1/2, x+1/2'
'-y, z+1/2, -x+1/2'
'y, -z+1/2, -x+1/2'
'-y, -z+1/2, x+1/2'
'y, x+1/2, -z+1/2'
'-y, -x+1/2, -z+1/2'
'y, -x+1/2, z+1/2'
'-y, x+1/2, z+1/2'
'x, z+1/2, -y+1/2'
'-x, z+1/2, y+1/2'
'-x, -z+1/2, -y+1/2'
'x, -z+1/2, y+1/2'
'z, y+1/2, -x+1/2'
'z, -y+1/2, x+1/2'
'-z, y+1/2, x+1/2'
'-z, -y+1/2, -x+1/2'
'x+1/2, y, z+1/2'
'-x+1/2, -y, z+1/2'
'-x+1/2, y, -z+1/2'
'x+1/2, -y, -z+1/2'
'z+1/2, x, y+1/2'
'z+1/2, -x, -y+1/2'
'-z+1/2, -x, y+1/2'
'-z+1/2, x, -y+1/2'
'y+1/2, z, x+1/2'
'-y+1/2, z, -x+1/2'
'y+1/2, -z, -x+1/2'
'-y+1/2, -z, x+1/2'
'y+1/2, x, -z+1/2'
'-y+1/2, -x, -z+1/2'
'y+1/2, -x, z+1/2'
'-y+1/2, x, z+1/2'
'x+1/2, z, -y+1/2'
'-x+1/2, z, y+1/2'
'-x+1/2, -z, -y+1/2'
'x+1/2, -z, y+1/2'
'z+1/2, y, -x+1/2'
'z+1/2, -y, x+1/2'
'-z+1/2, y, x+1/2'
'-z+1/2, -y, -x+1/2'
'x+1/2, y+1/2, z'
'-x+1/2, -y+1/2, z'
'-x+1/2, y+1/2, -z'
'x+1/2, -y+1/2, -z'
'z+1/2, x+1/2, y'
'z+1/2, -x+1/2, -y'
'-z+1/2, -x+1/2, y'
'-z+1/2, x+1/2, -y'
'y+1/2, z+1/2, x'
'-y+1/2, z+1/2, -x'
'y+1/2, -z+1/2, -x'
'-y+1/2, -z+1/2, x'
'y+1/2, x+1/2, -z'
'-y+1/2, -x+1/2, -z'
'y+1/2, -x+1/2, z'
'-y+1/2, x+1/2, z'
'x+1/2, z+1/2, -y'
'-x+1/2, z+1/2, y'
'-x+1/2, -z+1/2, -y'
'x+1/2, -z+1/2, y'
'z+1/2, y+1/2, -x'
'z+1/2, -y+1/2, x'
'-z+1/2, y+1/2, x'
'-z+1/2, -y+1/2, -x'
'-x, -y, -z'
'x, y, -z'
'x, -y, z'
'-x, y, z'
'-z, -x, -y'
'-z, x, y'
'z, x, -y'
'z, -x, y'
'-y, -z, -x'
'y, -z, x'
'-y, z, x'
'y, z, -x'
'-y, -x, z'
'y, x, z'
'-y, x, -z'
'y, -x, -z'
'-x, -z, y'
'x, -z, -y'
'x, z, y'
'-x, z, -y'
'-z, -y, x'
'-z, y, -x'
'z, -y, -x'
'z, y, x'
'-x, -y+1/2, -z+1/2'
'x, y+1/2, -z+1/2'
'x, -y+1/2, z+1/2'
'-x, y+1/2, z+1/2'
'-z, -x+1/2, -y+1/2'
'-z, x+1/2, y+1/2'
'z, x+1/2, -y+1/2'
'z, -x+1/2, y+1/2'
'-y, -z+1/2, -x+1/2'
'y, -z+1/2, x+1/2'
'-y, z+1/2, x+1/2'
'y, z+1/2, -x+1/2'
'-y, -x+1/2, z+1/2'
'y, x+1/2, z+1/2'
'-y, x+1/2, -z+1/2'
'y, -x+1/2, -z+1/2'
'-x, -z+1/2, y+1/2'
'x, -z+1/2, -y+1/2'
'x, z+1/2, y+1/2'
'-x, z+1/2, -y+1/2'
'-z, -y+1/2, x+1/2'
'-z, y+1/2, -x+1/2'
'z, -y+1/2, -x+1/2'
'z, y+1/2, x+1/2'
'-x+1/2, -y, -z+1/2'
'x+1/2, y, -z+1/2'
'x+1/2, -y, z+1/2'
'-x+1/2, y, z+1/2'
'-z+1/2, -x, -y+1/2'
'-z+1/2, x, y+1/2'
'z+1/2, x, -y+1/2'
'z+1/2, -x, y+1/2'
'-y+1/2, -z, -x+1/2'
'y+1/2, -z, x+1/2'
'-y+1/2, z, x+1/2'
'y+1/2, z, -x+1/2'
'-y+1/2, -x, z+1/2'
'y+1/2, x, z+1/2'
'-y+1/2, x, -z+1/2'
'y+1/2, -x, -z+1/2'
'-x+1/2, -z, y+1/2'
'x+1/2, -z, -y+1/2'
'x+1/2, z, y+1/2'
'-x+1/2, z, -y+1/2'
'-z+1/2, -y, x+1/2'
'-z+1/2, y, -x+1/2'
'z+1/2, -y, -x+1/2'
'z+1/2, y, x+1/2'
'-x+1/2, -y+1/2, -z'
'x+1/2, y+1/2, -z'
'x+1/2, -y+1/2, z'
'-x+1/2, y+1/2, z'
'-z+1/2, -x+1/2, -y'
'-z+1/2, x+1/2, y'
'z+1/2, x+1/2, -y'
'z+1/2, -x+1/2, y'
'-y+1/2, -z+1/2, -x'
'y+1/2, -z+1/2, x'
'-y+1/2, z+1/2, x'
'y+1/2, z+1/2, -x'
'-y+1/2, -x+1/2, z'
'y+1/2, x+1/2, z'
'-y+1/2, x+1/2, -z'
'y+1/2, -x+1/2, -z'
'-x+1/2, -z+1/2, y'
'x+1/2, -z+1/2, -y'
'x+1/2, z+1/2, y'
'-x+1/2, z+1/2, -y'
'-z+1/2, -y+1/2, x'
'-z+1/2, y+1/2, -x'
'z+1/2, -y+1/2, -x'
'z+1/2, y+1/2, x'

loop_
_atom_site_label
_atom_site_type_symbol
_atom_site_fract_x
_atom_site_fract_y
_atom_site_fract_z
_atom_site_U_iso_or_equiv
_atom_site_adp_type
_atom_site_occupancy
_atom_site_symmetry_multiplicity
_atom_site_Wyckoff_symbol
_atom_site_calc_flag
_atom_site_refinement_flags
_atom_site_disorder_assembly
_atom_site_disorder_group
Cs1 Cs 0.2500 0.2500 0.2500 0.0418(3) Uani 1 8 c d S . .
Mo1 Mo 0.0000 0.0000 0.0000 0.0661(7) Uani 1 4 a d S . .
Cl1 Cl 0.0000 0.77066(19) 0.0000 0.0409(5) Uani 0.83 24 e d SP . .
O1 O 0.0000 0.77066(19) 0.0000 0.0409(5) Uani 0.17 24 e d SP . .

loop_
_atom_site_aniso_label
_atom_site_aniso_U_11
_atom_site_aniso_U_22
_atom_site_aniso_U_33
_atom_site_aniso_U_23
_atom_site_aniso_U_13
_atom_site_aniso_U_12
Cs1 0.0418(3) 0.0418(3) 0.0418(3) 0.000 0.000 0.000
Mo1 0.0661(7) 0.0661(7) 0.0661(7) 0.000 0.000 0.000
Cl1 0.0424(6) 0.0378(11) 0.0424(6) 0.000 0.000 0.000
O1 0.0424(6) 0.0378(11) 0.0424(6) 0.000 0.000 0.000

loop_
_geom_bond_atom_site_label_1
_geom_bond_atom_site_label_2
_geom_bond_distance
_geom_bond_site_symmetry_2
_geom_bond_publ_flag
Cs1 O1 3.62217(13) 105_655 n
Cs1 O1 3.62217(14) 101_556 n
Cs1 O1 3.62217(13) 97_565 n
Cs1 Cl1 3.62217(13) 105_655 n
Cs1 Cl1 3.62217(14) 101_556 n
Cs1 Cl1 3.62217(13) 97_565 n
Cs1 O1 3.62217(13) 129_655 n
Cs1 O1 3.62217(14) 173_556 n
Cs1 O1 3.62217(14) 145_565 n
Cs1 Cl1 3.62217(13) 129_655 n
Cs1 Cl1 3.62217(14) 173_556 n
Cs1 Cl1 3.62217(14) 145_565 n
Mo1 O1 2.3456(19) 101_556 n
Mo1 O1 2.3456(19) 5_554 n
Mo1 O1 2.3456(19) 97_565 n
Mo1 O1 2.3456(19) 1_545 n
Mo1 Cl1 2.3456(19) 101_556 n
Mo1 Cl1 2.3456(19) 5_554 n
Mo1 Cl1 2.3456(19) 97_565 n
Mo1 Cl1 2.3456(19) 1_545 n
Mo1 O1 2.3456(19) 105_655 n
Mo1 O1 2.3456(19) 9_455 n
Mo1 Cl1 2.3456(19) 105_655 n
Mo1 Cl1 2.3456(19) 9_455 n
Cl1 Mo1 2.3456(19) 1_565 n
Cl1 Cs1 3.62217(13) 97_565 n
Cl1 Cs1 3.62217(13) 145_565 n
Cl1 Cs1 3.62217(13) 25_554 n
Cl1 Cs1 3.62217(13) 73_455 n
O1 Mo1 2.3456(19) 1_565 n
O1 Cs1 3.62217(13) 97_565 n
O1 Cs1 3.62217(13) 145_565 n
O1 Cs1 3.62217(13) 25_554 n
O1 Cs1 3.62217(13) 73_455 n
